data_7035088
loop_
_publ_author_name
'Glotzbach, Christoph'
'G\"odeke, Nadine'
'Fr\"ohlich, Roland'
'Daniliuc, Constantin-Gabriel'
'Saito, Shohei'
'Yamaguchi, Shigehiro'
'W\"urthwein, Ernst-Ulrich'

_publ_section_title
;
 Fluorescent benzene-centered mono-, bis- and tris-triazapentadiene-boron
 complexes.
;
_journal_issue 20
_journal_name_full 'Dalton transactions (Cambridge, England : 2003)'
_journal_page_first 9659
_journal_page_last 9671
_journal_paper_doi 10.1039/c5dt00908a
_journal_volume 44
_journal_year 2015
_chemical_formula_sum 'C34 H30 B N3'
_chemical_formula_weight 491.42
_chemical_name_systematic
; 
 ? 
;
_space_group_IT_number 14
_symmetry_cell_setting monoclinic
_symmetry_space_group_name_Hall '-P 2yn'
_symmetry_space_group_name_H-M 'P 1 21/n 1'
_atom_sites_solution_hydrogens 'at N6 from difmap, others geom'
_atom_sites_solution_primary direct
_atom_sites_solution_secondary difmap
_audit_creation_method SHELXL-97
_audit_update_record
;
2014-09-17 deposited with the CCDC.
2015-04-16 downloaded from the CCDC.
;
_cell_angle_alpha 90.00
_cell_angle_beta 90.479(2)
_cell_angle_gamma 90.00
_cell_formula_units_Z 4
_cell_length_a 14.9147(6)
_cell_length_b 10.5759(4)
_cell_length_c 16.7417(8)
_cell_measurement_reflns_used 3204
_cell_measurement_temperature 223(2)
_cell_measurement_theta_max 68.25
_cell_measurement_theta_min 0.88
_cell_volume 2640.68(19)
_computing_cell_refinement 'Collect (Nonius B.V., 1998)'
_computing_data_collection 'Collect (Nonius B.V., 1998)'
_computing_data_reduction 'Denzo-SMN (Otwinowski & Minor, 1997)'
_computing_molecular_graphics 'XP (BrukerAXS, 2000)'
_computing_publication_material 'SHELXL-97 (Sheldrick, 1997)'
_computing_structure_refinement 'SHELXL-97 (Sheldrick, 1997)'
_computing_structure_solution 'SHELXS-97 (Sheldrick, 1990)'
_diffrn_ambient_temperature 223(2)
_diffrn_measured_fraction_theta_full 0.840
_diffrn_measured_fraction_theta_max 0.840
_diffrn_measurement_device_type 'Nonius KappaCCD APEXII'
_diffrn_measurement_method '\w and \f scans'
_diffrn_radiation_monochromator graphite
_diffrn_radiation_source 'fine-focus sealed tube'
_diffrn_radiation_type CuK\a
_diffrn_radiation_wavelength 1.54178
_diffrn_reflns_av_R_equivalents 0.039
_diffrn_reflns_av_sigmaI/netI 0.0299
_diffrn_reflns_limit_h_max 17
_diffrn_reflns_limit_h_min 0
_diffrn_reflns_limit_k_max 12
_diffrn_reflns_limit_k_min 0
_diffrn_reflns_limit_l_max 19
_diffrn_reflns_limit_l_min -19
_diffrn_reflns_number 11940
_diffrn_reflns_theta_full 67.53
_diffrn_reflns_theta_max 67.53
_diffrn_reflns_theta_min 3.99
_exptl_absorpt_coefficient_mu 0.551
_exptl_absorpt_correction_T_max 0.9219
_exptl_absorpt_correction_T_min 0.8522
_exptl_absorpt_correction_type multi-scan
_exptl_absorpt_process_details 'Denzo (Otwinowski, Borek, Majewski & Minor, 2003)'
_exptl_crystal_colour yellow
_exptl_crystal_density_diffrn 1.236
_exptl_crystal_density_method 'not measured'
_exptl_crystal_description prism
_exptl_crystal_F_000 1040
_exptl_crystal_size_max 0.30
_exptl_crystal_size_mid 0.15
_exptl_crystal_size_min 0.15
_refine_diff_density_max 0.226
_refine_diff_density_min -0.256
_refine_diff_density_rms 0.040
_refine_ls_extinction_method none
_refine_ls_goodness_of_fit_ref 1.032
_refine_ls_hydrogen_treatment mixed
_refine_ls_matrix_type full
_refine_ls_number_parameters 348
_refine_ls_number_reflns 3995
_refine_ls_number_restraints 0
_refine_ls_restrained_S_all 1.032
_refine_ls_R_factor_all 0.0569
_refine_ls_R_factor_gt 0.0500
_refine_ls_shift/su_max 0.001
_refine_ls_shift/su_mean 0.000
_refine_ls_structure_factor_coef Fsqd
_refine_ls_weighting_details 'calc w=1/[\s^2^(Fo^2^)+(0.0649P)^2^+1.2352P] where P=(Fo^2^+2Fc^2^)/3'
_refine_ls_weighting_scheme calc
_refine_ls_wR_factor_gt 0.1271
_refine_ls_wR_factor_ref 0.1345
_reflns_number_gt 3482
_reflns_number_total 3995
_reflns_threshold_expression >2sigma(I)
_cod_data_source_file c5dt00908a2.cif
_cod_data_source_block wue5208
_cod_depositor_comments 'Adding full bibliography for 7035088--7035091.cif.'
_cod_original_sg_symbol_H-M P21/n
_cod_database_code 7035088

loop_
_symmetry_equiv_pos_as_xyz
'x, y, z'
'-x+1/2, y+1/2, -z+1/2'
'-x, -y, -z'
'x-1/2, -y-1/2, z-1/2'

loop_
_atom_site_label
_atom_site_type_symbol
_atom_site_fract_x
_atom_site_fract_y
_atom_site_fract_z
_atom_site_U_iso_or_equiv
_atom_site_adp_type
_atom_site_occupancy
_atom_site_symmetry_multiplicity
_atom_site_calc_flag
_atom_site_refinement_flags
B1 B 0.88783(15) 0.12205(19) 0.21474(13) 0.0366(5) Uani 1 1 d .
N2 N 0.92666(11) 0.26251(13) 0.21947(9) 0.0344(4) Uani 1 1 d .
C3 C 0.98374(13) 0.28639(17) 0.27994(12) 0.0359(5) Uani 1 1 d .
N4 N 0.98583(11) 0.21953(15) 0.34798(10) 0.0400(4) Uani 1 1 d .
C5 C 0.91761(13) 0.13975(17) 0.36226(12) 0.0371(5) Uani 1 1 d .
N6 N 0.86609(12) 0.09656(15) 0.30451(10) 0.0397(4) Uani 1 1 d .
H6 H 0.8179(16) 0.053(2) 0.3186(13) 0.048 Uiso 1 1 d .
C11 C 0.96625(13) 0.02590(18) 0.18562(12) 0.0390(5) Uani 1 1 d .
C12 C 1.03022(16) 0.0586(2) 0.12990(15) 0.0608(7) Uani 1 1 d .
H12 H 1.0317 0.1422 0.1109 0.073 Uiso 1 1 calc R
C13 C 1.09234(19) -0.0275(3) 0.10103(18) 0.0747(8) Uani 1 1 d .
H13 H 1.1345 -0.0018 0.0629 0.090 Uiso 1 1 calc R
C14 C 1.09240(17) -0.1494(2) 0.12789(16) 0.0644(7) Uani 1 1 d .
H14 H 1.1340 -0.2081 0.1081 0.077 Uiso 1 1 calc R
C15 C 1.03089(18) -0.1850(2) 0.18416(17) 0.0662(7) Uani 1 1 d .
H15 H 1.0307 -0.2683 0.2038 0.079 Uiso 1 1 calc R
C16 C 0.96934(16) -0.0983(2) 0.21185(15) 0.0551(6) Uani 1 1 d .
H16 H 0.9277 -0.1248 0.2502 0.066 Uiso 1 1 calc R
C21 C 0.79631(13) 0.10907(17) 0.16344(12) 0.0383(5) Uani 1 1 d .
C22 C 0.78081(16) 0.0044(2) 0.11438(14) 0.0517(6) Uani 1 1 d .
H22 H 0.8272 -0.0547 0.1075 0.062 Uiso 1 1 calc R
C23 C 0.69957(18) -0.0156(2) 0.07549(15) 0.0621(7) Uani 1 1 d .
H23 H 0.6910 -0.0886 0.0443 0.075 Uiso 1 1 calc R
C24 C 0.63133(17) 0.0717(2) 0.08251(15) 0.0577(6) Uani 1 1 d .
H24 H 0.5767 0.0599 0.0551 0.069 Uiso 1 1 calc R
C25 C 0.64414(15) 0.1762(2) 0.13015(15) 0.0519(6) Uani 1 1 d .
H25 H 0.5979 0.2359 0.1356 0.062 Uiso 1 1 calc R
C26 C 0.72496(14) 0.19380(18) 0.17019(13) 0.0442(5) Uani 1 1 d .
H26 H 0.7320 0.2653 0.2030 0.053 Uiso 1 1 calc R
C31 C 0.90230(12) 0.36187(16) 0.16486(11) 0.0345(4) Uani 1 1 d .
C32 C 0.87720(13) 0.47875(17) 0.19512(12) 0.0373(5) Uani 1 1 d .
H32 H 0.8727 0.4906 0.2506 0.045 Uiso 1 1 calc R
C33 C 0.85887(14) 0.57766(18) 0.14342(12) 0.0415(5) Uani 1 1 d .
H33 H 0.8426 0.6567 0.1645 0.050 Uiso 1 1 calc R
C34 C 0.86384(14) 0.56334(18) 0.06155(12) 0.0414(5) Uani 1 1 d .
C35 C 0.88554(14) 0.44428(18) 0.03248(12) 0.0436(5) Uani 1 1 d .
H35 H 0.8881 0.4317 -0.0230 0.052 Uiso 1 1 calc R
C36 C 0.90357(14) 0.34354(18) 0.08305(12) 0.0410(5) Uani 1 1 d .
H36 H 0.9166 0.2633 0.0619 0.049 Uiso 1 1 calc R
C37 C 0.84502(17) 0.6737(2) 0.00672(14) 0.0546(6) Uani 1 1 d .
H37A H 0.9012 0.7125 -0.0088 0.082 Uiso 1 1 calc R
H37B H 0.8084 0.7354 0.0343 0.082 Uiso 1 1 calc R
H37C H 0.8134 0.6441 -0.0405 0.082 Uiso 1 1 calc R
C41 C 1.05271(13) 0.38871(17) 0.27671(12) 0.0365(5) Uani 1 1 d .
C42 C 1.08654(15) 0.4394(2) 0.34710(13) 0.0496(6) Uani 1 1 d .
H42 H 1.0642 0.4111 0.3963 0.059 Uiso 1 1 calc R
C43 C 1.15284(17) 0.5310(2) 0.34604(14) 0.0563(6) Uani 1 1 d .
H43 H 1.1738 0.5650 0.3946 0.068 Uiso 1 1 calc R
C44 C 1.18897(14) 0.57363(19) 0.27491(14) 0.0461(5) Uani 1 1 d .
C45 C 1.15791(13) 0.51942(18) 0.20535(13) 0.0415(5) Uani 1 1 d .
H45 H 1.1829 0.5444 0.1565 0.050 Uiso 1 1 calc R
C46 C 1.09069(13) 0.42904(17) 0.20539(12) 0.0388(5) Uani 1 1 d .
H46 H 1.0705 0.3945 0.1567 0.047 Uiso 1 1 calc R
C47 C 1.25908(17) 0.6762(2) 0.27403(16) 0.0647(7) Uani 1 1 d .
H47A H 1.3171 0.6395 0.2623 0.097 Uiso 1 1 calc R
H47B H 1.2615 0.7172 0.3258 0.097 Uiso 1 1 calc R
H47C H 1.2438 0.7381 0.2333 0.097 Uiso 1 1 calc R
C51 C 0.90209(13) 0.10405(18) 0.44666(12) 0.0403(5) Uani 1 1 d .
C52 C 0.92965(14) 0.1850(2) 0.50767(13) 0.0472(5) Uani 1 1 d .
H52 H 0.9577 0.2620 0.4951 0.057 Uiso 1 1 calc R
C53 C 0.91601(15) 0.1527(2) 0.58631(13) 0.0525(6) Uani 1 1 d .
H53 H 0.9331 0.2091 0.6271 0.063 Uiso 1 1 calc R
C54 C 0.87747(15) 0.0385(2) 0.60562(14) 0.0545(6) Uani 1 1 d .
H54 H 0.8696 0.0162 0.6595 0.065 Uiso 1 1 calc R
C55 C 0.85041(16) -0.0433(2) 0.54565(14) 0.0555(6) Uani 1 1 d .
H55 H 0.8243 -0.1215 0.5586 0.067 Uiso 1 1 calc R
C56 C 0.86199(15) -0.00970(19) 0.46685(13) 0.0472(5) Uani 1 1 d .
H56 H 0.8424 -0.0647 0.4262 0.057 Uiso 1 1 calc R

loop_
_atom_site_aniso_label
_atom_site_aniso_U_11
_atom_site_aniso_U_22
_atom_site_aniso_U_33
_atom_site_aniso_U_23
_atom_site_aniso_U_13
_atom_site_aniso_U_12
B1 0.0393(12) 0.0313(10) 0.0390(12) 0.0003(8) -0.0014(11) -0.0034(9)
N2 0.0368(9) 0.0305(8) 0.0358(9) 0.0009(6) -0.0025(8) -0.0008(7)
C3 0.0363(10) 0.0330(9) 0.0384(11) -0.0014(8) 0.0022(10) 0.0026(8)
N4 0.0395(9) 0.0383(8) 0.0422(9) 0.0060(7) -0.0011(8) -0.0028(7)
C5 0.0367(10) 0.0333(9) 0.0415(12) 0.0023(8) 0.0001(10) 0.0022(8)
N6 0.0384(9) 0.0373(9) 0.0436(10) 0.0028(7) 0.0028(9) -0.0050(7)
C11 0.0392(11) 0.0360(10) 0.0416(11) -0.0026(8) -0.0055(10) -0.0020(8)
C12 0.0589(14) 0.0474(12) 0.0765(17) 0.0110(11) 0.0205(14) 0.0116(11)
C13 0.0668(17) 0.0721(17) 0.086(2) 0.0042(14) 0.0288(16) 0.0189(14)
C14 0.0597(15) 0.0577(14) 0.0757(17) -0.0146(13) -0.0036(14) 0.0207(12)
C15 0.0685(16) 0.0387(12) 0.092(2) 0.0004(12) -0.0023(16) 0.0136(11)
C16 0.0569(14) 0.0403(11) 0.0682(15) 0.0061(10) 0.0046(13) 0.0047(10)
C21 0.0398(11) 0.0354(10) 0.0398(11) 0.0036(8) 0.0017(10) -0.0017(8)
C22 0.0475(13) 0.0546(13) 0.0529(14) -0.0131(10) -0.0072(12) 0.0038(10)
C23 0.0606(15) 0.0681(15) 0.0574(15) -0.0175(12) -0.0106(14) -0.0020(13)
C24 0.0463(13) 0.0733(16) 0.0531(14) 0.0065(12) -0.0143(13) -0.0062(12)
C25 0.0396(12) 0.0488(12) 0.0674(16) 0.0107(11) -0.0025(12) 0.0037(10)
C26 0.0407(11) 0.0364(10) 0.0555(13) 0.0028(9) 0.0005(11) -0.0018(9)
C31 0.0328(9) 0.0328(9) 0.0378(10) 0.0018(7) -0.0014(9) -0.0004(8)
C32 0.0367(10) 0.0369(10) 0.0383(11) -0.0004(8) 0.0011(10) 0.0014(8)
C33 0.0414(11) 0.0348(10) 0.0485(12) -0.0015(8) 0.0044(10) 0.0016(8)
C34 0.0396(11) 0.0391(10) 0.0456(12) 0.0054(8) 0.0023(10) -0.0011(8)
C35 0.0506(12) 0.0450(11) 0.0351(11) 0.0010(8) 0.0007(10) 0.0030(9)
C36 0.0473(12) 0.0347(10) 0.0408(11) -0.0029(8) 0.0004(10) 0.0024(9)
C37 0.0669(15) 0.0447(12) 0.0522(13) 0.0091(10) 0.0039(13) 0.0035(11)
C41 0.0358(10) 0.0325(9) 0.0413(11) -0.0002(8) 0.0000(10) 0.0009(8)
C42 0.0543(13) 0.0543(12) 0.0401(12) -0.0010(9) 0.0020(12) -0.0107(11)
C43 0.0598(14) 0.0597(14) 0.0494(13) -0.0085(10) -0.0046(13) -0.0196(12)
C44 0.0409(11) 0.0404(11) 0.0568(14) -0.0008(9) -0.0028(11) -0.0055(9)
C45 0.0371(11) 0.0405(10) 0.0469(12) 0.0048(9) 0.0028(10) -0.0017(9)
C46 0.0380(10) 0.0373(10) 0.0412(11) -0.0010(8) -0.0005(10) 0.0001(8)
C47 0.0611(15) 0.0591(14) 0.0739(17) -0.0012(12) -0.0024(14) -0.0230(12)
C51 0.0359(10) 0.0415(10) 0.0435(12) 0.0049(8) 0.0013(10) 0.0038(8)
C52 0.0436(12) 0.0516(12) 0.0464(12) 0.0022(9) 0.0012(11) -0.0052(10)
C53 0.0448(12) 0.0680(15) 0.0446(13) -0.0005(10) -0.0017(11) -0.0037(11)
C54 0.0479(13) 0.0712(15) 0.0444(13) 0.0130(11) 0.0081(12) 0.0052(11)
C55 0.0597(14) 0.0500(12) 0.0569(14) 0.0128(11) 0.0131(13) 0.0011(11)
C56 0.0523(13) 0.0390(11) 0.0505(13) 0.0024(9) 0.0066(11) 0.0015(9)

loop_
_atom_type_symbol
_atom_type_description
_atom_type_scat_dispersion_real
_atom_type_scat_dispersion_imag
_atom_type_scat_source
C C 0.0181 0.0091 'International Tables Vol C Tables 4.2.6.8 and 6.1.1.4'
H H 0.0000 0.0000 'International Tables Vol C Tables 4.2.6.8 and 6.1.1.4'
B B 0.0090 0.0039 'International Tables Vol C Tables 4.2.6.8 and 6.1.1.4'
N N 0.0311 0.0180 'International Tables Vol C Tables 4.2.6.8 and 6.1.1.4'

loop_
_geom_angle_atom_site_label_1
_geom_angle_atom_site_label_2
_geom_angle_atom_site_label_3
_geom_angle
N6 B1 N2 101.00(15)
N6 B1 C21 108.41(16)
N2 B1 C21 114.26(16)
N6 B1 C11 109.60(16)
N2 B1 C11 109.57(15)
C21 B1 C11 113.24(16)
C3 N2 C31 119.85(15)
C3 N2 B1 116.14(15)
C31 N2 B1 123.99(16)
N4 C3 N2 123.50(17)
N4 C3 C41 113.68(18)
N2 C3 C41 122.81(16)
C3 N4 C5 118.01(18)
N6 C5 N4 121.79(17)
N6 C5 C51 121.23(17)
N4 C5 C51 116.97(19)
C5 N6 B1 121.56(16)
C5 N6 H6 117.1(14)
B1 N6 H6 121.4(15)
C12 C11 C16 115.41(19)
C12 C11 B1 123.17(17)
C16 C11 B1 121.29(17)
C11 C12 C13 122.5(2)
C11 C12 H12 118.8
C13 C12 H12 118.8
C14 C13 C12 120.2(2)
C14 C13 H13 119.9
C12 C13 H13 119.9
C13 C14 C15 119.1(2)
C13 C14 H14 120.4
C15 C14 H14 120.4
C14 C15 C16 119.9(2)
C14 C15 H15 120.1
C16 C15 H15 120.1
C15 C16 C11 122.9(2)
C15 C16 H16 118.5
C11 C16 H16 118.5
C22 C21 C26 115.7(2)
C22 C21 B1 121.06(18)
C26 C21 B1 123.00(18)
C23 C22 C21 122.4(2)
C23 C22 H22 118.8
C21 C22 H22 118.8
C24 C23 C22 120.0(2)
C24 C23 H23 120.0
C22 C23 H23 120.0
C25 C24 C23 119.2(2)
C25 C24 H24 120.4
C23 C24 H24 120.4
C24 C25 C26 120.3(2)
C24 C25 H25 119.9
C26 C25 H25 119.9
C25 C26 C21 122.3(2)
C25 C26 H26 118.8
C21 C26 H26 118.8
C36 C31 C32 119.47(17)
C36 C31 N2 121.44(16)
C32 C31 N2 119.08(17)
C33 C32 C31 119.82(18)
C33 C32 H32 120.1
C31 C32 H32 120.1
C34 C33 C32 121.72(18)
C34 C33 H33 119.1
C32 C33 H33 119.1
C33 C34 C35 117.48(18)
C33 C34 C37 120.48(18)
C35 C34 C37 122.04(19)
C36 C35 C34 121.83(18)
C36 C35 H35 119.1
C34 C35 H35 119.1
C31 C36 C35 119.52(17)
C31 C36 H36 120.2
C35 C36 H36 120.2
C34 C37 H37A 109.5
C34 C37 H37B 109.5
H37A C37 H37B 109.5
C34 C37 H37C 109.5
H37A C37 H37C 109.5
H37B C37 H37C 109.5
C42 C41 C46 117.57(18)
C42 C41 C3 119.67(17)
C46 C41 C3 122.54(18)
C43 C42 C41 120.97(19)
C43 C42 H42 119.5
C41 C42 H42 119.5
C42 C43 C44 121.4(2)
C42 C43 H43 119.3
C44 C43 H43 119.3
C45 C44 C43 117.47(19)
C45 C44 C47 121.4(2)
C43 C44 C47 121.1(2)
C44 C45 C46 121.74(19)
C44 C45 H45 119.1
C46 C45 H45 119.1
C45 C46 C41 120.7(2)
C45 C46 H46 119.6
C41 C46 H46 119.6
C44 C47 H47A 109.5
C44 C47 H47B 109.5
H47A C47 H47B 109.5
C44 C47 H47C 109.5
H47A C47 H47C 109.5
H47B C47 H47C 109.5
C56 C51 C52 118.70(19)
C56 C51 C5 121.62(19)
C52 C51 C5 119.67(18)
C53 C52 C51 120.3(2)
C53 C52 H52 119.9
C51 C52 H52 119.9
C52 C53 C54 120.5(2)
C52 C53 H53 119.8
C54 C53 H53 119.8
C53 C54 C55 119.9(2)
C53 C54 H54 120.1
C55 C54 H54 120.1
C56 C55 C54 119.7(2)
C56 C55 H55 120.2
C54 C55 H55 120.2
C55 C56 C51 121.0(2)
C55 C56 H56 119.5
C51 C56 H56 119.5

loop_
_geom_bond_atom_site_label_1
_geom_bond_atom_site_label_2
_geom_bond_distance
B1 N6 1.564(3)
B1 N2 1.596(3)
B1 C21 1.613(3)
B1 C11 1.628(3)
N2 C3 1.341(3)
N2 C31 1.438(2)
C3 N4 1.341(2)
C3 C41 1.494(3)
N4 C5 1.345(2)
C5 N6 1.312(3)
C5 C51 1.483(3)
N6 H6 0.89(2)
C11 C12 1.384(3)
C11 C16 1.386(3)
C12 C13 1.389(3)
C12 H12 0.9400
C13 C14 1.365(4)
C13 H13 0.9400
C14 C15 1.373(4)
C14 H14 0.9400
C15 C16 1.380(3)
C15 H15 0.9400
C16 H16 0.9400
C21 C22 1.396(3)
C21 C26 1.397(3)
C22 C23 1.387(3)
C22 H22 0.9400
C23 C24 1.380(3)
C23 H23 0.9400
C24 C25 1.375(3)
C24 H24 0.9400
C25 C26 1.387(3)
C25 H25 0.9400
C26 H26 0.9400
C31 C36 1.384(3)
C31 C32 1.388(2)
C32 C33 1.384(3)
C32 H32 0.9400
C33 C34 1.382(3)
C33 H33 0.9400
C34 C35 1.389(3)
C34 C37 1.510(3)
C35 C36 1.386(3)
C35 H35 0.9400
C36 H36 0.9400
C37 H37A 0.9700
C37 H37B 0.9700
C37 H37C 0.9700
C41 C42 1.386(3)
C41 C46 1.393(3)
C42 C43 1.385(3)
C42 H42 0.9400
C43 C44 1.386(3)
C43 H43 0.9400
C44 C45 1.375(3)
C44 C47 1.507(3)
C45 C46 1.385(3)
C45 H45 0.9400
C46 H46 0.9400
C47 H47A 0.9700
C47 H47B 0.9700
C47 H47C 0.9700
C51 C56 1.387(3)
C51 C52 1.392(3)
C52 C53 1.377(3)
C52 H52 0.9400
C53 C54 1.378(3)
C53 H53 0.9400
C54 C55 1.383(3)
C54 H54 0.9400
C55 C56 1.379(3)
C55 H55 0.9400
C56 H56 0.9400

loop_
_geom_torsion_atom_site_label_1
_geom_torsion_atom_site_label_2
_geom_torsion_atom_site_label_3
_geom_torsion_atom_site_label_4
_geom_torsion
N6 B1 N2 C3 43.3(2)
C21 B1 N2 C3 159.41(15)
C11 B1 N2 C3 -72.3(2)
N6 B1 N2 C31 -135.18(16)
C21 B1 N2 C31 -19.0(2)
C11 B1 N2 C31 109.23(19)
C31 N2 C3 N4 154.90(16)
B1 N2 C3 N4 -23.6(2)
C31 N2 C3 C41 -26.6(2)
B1 N2 C3 C41 154.86(16)
N2 C3 N4 C5 -12.2(3)
C41 C3 N4 C5 169.23(15)
C3 N4 C5 N6 21.3(3)
C3 N4 C5 C51 -157.75(17)
N4 C5 N6 B1 7.5(3)
C51 C5 N6 B1 -173.48(17)
N2 B1 N6 C5 -36.7(2)
C21 B1 N6 C5 -157.10(16)
C11 B1 N6 C5 78.9(2)
N6 B1 C11 C12 -146.4(2)
N2 B1 C11 C12 -36.5(3)
C21 B1 C11 C12 92.4(2)
N6 B1 C11 C16 37.8(3)
N2 B1 C11 C16 147.8(2)
C21 B1 C11 C16 -83.3(2)
C16 C11 C12 C13 1.1(4)
B1 C11 C12 C13 -174.8(2)
C11 C12 C13 C14 -0.5(5)
C12 C13 C14 C15 -0.6(5)
C13 C14 C15 C16 0.9(4)
C14 C15 C16 C11 -0.2(4)
C12 C11 C16 C15 -0.8(4)
B1 C11 C16 C15 175.3(2)
N6 B1 C21 C22 -106.5(2)
N2 B1 C21 C22 141.73(18)
C11 B1 C21 C22 15.3(2)
N6 B1 C21 C26 67.6(2)
N2 B1 C21 C26 -44.2(2)
C11 B1 C21 C26 -170.56(17)
C26 C21 C22 C23 -0.8(3)
B1 C21 C22 C23 173.7(2)
C21 C22 C23 C24 2.1(4)
C22 C23 C24 C25 -1.9(4)
C23 C24 C25 C26 0.4(3)
C24 C25 C26 C21 0.9(3)
C22 C21 C26 C25 -0.7(3)
B1 C21 C26 C25 -175.08(18)
C3 N2 C31 C36 132.51(19)
B1 N2 C31 C36 -49.1(2)
C3 N2 C31 C32 -47.3(2)
B1 N2 C31 C32 131.07(18)
C36 C31 C32 C33 -3.8(3)
N2 C31 C32 C33 176.04(17)
C31 C32 C33 C34 0.7(3)
C32 C33 C34 C35 1.8(3)
C32 C33 C34 C37 -178.92(19)
C33 C34 C35 C36 -1.4(3)
C37 C34 C35 C36 179.4(2)
C32 C31 C36 C35 4.2(3)
N2 C31 C36 C35 -175.61(18)
C34 C35 C36 C31 -1.7(3)
N4 C3 C41 C42 -24.7(2)
N2 C3 C41 C42 156.70(18)
N4 C3 C41 C46 149.77(18)
N2 C3 C41 C46 -28.8(3)
C46 C41 C42 C43 2.9(3)
C3 C41 C42 C43 177.6(2)
C41 C42 C43 C44 -1.3(4)
C42 C43 C44 C45 -1.4(4)
C42 C43 C44 C47 178.1(2)
C43 C44 C45 C46 2.4(3)
C47 C44 C45 C46 -177.1(2)
C44 C45 C46 C41 -0.7(3)
C42 C41 C46 C45 -1.9(3)
C3 C41 C46 C45 -176.50(18)
N6 C5 C51 C56 27.6(3)
N4 C5 C51 C56 -153.38(19)
N6 C5 C51 C52 -153.61(19)
N4 C5 C51 C52 25.5(3)
C56 C51 C52 C53 -0.8(3)
C5 C51 C52 C53 -179.71(19)
C51 C52 C53 C54 2.0(3)
C52 C53 C54 C55 -1.4(3)
C53 C54 C55 C56 -0.2(3)
C54 C55 C56 C51 1.3(3)
C52 C51 C56 C55 -0.8(3)
C5 C51 C56 C55 178.0(2)
